data_4306575
loop_
_publ_author_name
'Areg Zingiryan'
'Jian Zhang'
'Xianhui Bu'

_publ_contact_author_address
;
Department of Chemistry and Biochemistry
California State University, Long Beach
1250 Bellflower Boulevard, Long Beach, CA 90840
;
_publ_contact_author_email xbu@csulb.edu
_publ_contact_author_name 'Xianhui Bu'
_publ_section_title
;
Cooperative Self-Assembly of Chirall-Malate and Achiral Succinate in the
Formation of a Three-Dimensional Homochiral Framework
;
_journal_name_full 'Inorganic Chemistry'
_journal_page_first 8607
_journal_page_last 8609
_journal_paper_doi 10.1021/ic801404p
_journal_volume 47
_journal_year 2008
_chemical_formula_sum 'C38 H35.4 Mn2 N6 O10.4'
_chemical_formula_weight 852.32
_chemical_name_systematic
; 
 ? 
;
_space_group_IT_number 4
_symmetry_cell_setting monoclinic
_symmetry_space_group_name_Hall 'P 2yb'
_symmetry_space_group_name_H-M 'P 1 21 1'
_atom_sites_solution_hydrogens geom
_atom_sites_solution_primary direct
_atom_sites_solution_secondary difmap
_audit_creation_method SHELXL-97
_cell_angle_alpha 90.00
_cell_angle_beta 100.0450(10)
_cell_angle_gamma 90.00
_cell_formula_units_Z 2
_cell_length_a 8.85830(10)
_cell_length_b 17.9522(2)
_cell_length_c 11.70080(10)
_cell_measurement_reflns_used 5883
_cell_measurement_temperature 293(2)
_cell_measurement_theta_max 29.58
_cell_measurement_theta_min 2.60
_cell_volume 1832.21(3)
_computing_cell_refinement 'Bruker SMART'
_computing_data_collection 'Bruker SMART'
_computing_data_reduction 'Bruker SAINT'
_computing_molecular_graphics 'Bruker SHELXTL'
_computing_publication_material 'Bruker SHELXTL'
_computing_structure_refinement 'SHELXL-97 (Sheldrick, 1997)'
_computing_structure_solution 'SHELXS-97 (Sheldrick, 1990)'
_diffrn_ambient_temperature 293(2)
_diffrn_measured_fraction_theta_full 0.997
_diffrn_measured_fraction_theta_max 0.997
_diffrn_measurement_device_type 'CCD area detector'
_diffrn_measurement_method 'phi and omega scans'
_diffrn_radiation_monochromator graphite
_diffrn_radiation_source 'fine-focus sealed tube'
_diffrn_radiation_type MoK\a
_diffrn_radiation_wavelength 0.71073
_diffrn_reflns_av_R_equivalents 0.0408
_diffrn_reflns_av_sigmaI/netI 0.0615
_diffrn_reflns_limit_h_max 13
_diffrn_reflns_limit_h_min -13
_diffrn_reflns_limit_k_max 23
_diffrn_reflns_limit_k_min -26
_diffrn_reflns_limit_l_max 17
_diffrn_reflns_limit_l_min -17
_diffrn_reflns_number 27197
_diffrn_reflns_theta_full 31.90
_diffrn_reflns_theta_max 31.90
_diffrn_reflns_theta_min 1.77
_exptl_absorpt_coefficient_mu 0.759
_exptl_absorpt_correction_type none
_exptl_crystal_density_diffrn 1.545
_exptl_crystal_density_method 'not measured'
_exptl_crystal_F_000 877
_refine_diff_density_max 0.430
_refine_diff_density_min -0.492
_refine_diff_density_rms 0.065
_refine_ls_abs_structure_details 'Flack H D (1983), Acta Cryst. A39, 876-881'
_refine_ls_abs_structure_Flack 0.08(2)
_refine_ls_extinction_method none
_refine_ls_goodness_of_fit_ref 1.051
_refine_ls_hydrogen_treatment constr
_refine_ls_matrix_type full
_refine_ls_number_parameters 486
_refine_ls_number_reflns 11631
_refine_ls_number_restraints 1
_refine_ls_restrained_S_all 1.051
_refine_ls_R_factor_all 0.0738
_refine_ls_R_factor_gt 0.0460
_refine_ls_shift/su_max 0.041
_refine_ls_shift/su_mean 0.006
_refine_ls_structure_factor_coef Fsqd
_refine_ls_weighting_details 'calc w=1/[\s^2^(Fo^2^)+(0.0495P)^2^+0.1230P] where P=(Fo^2^+2Fc^2^)/3'
_refine_ls_weighting_scheme calc
_refine_ls_wR_factor_gt 0.1093
_refine_ls_wR_factor_ref 0.1222
_reflns_number_gt 7975
_reflns_number_total 11631
_reflns_threshold_expression >2sigma(I)
_cod_data_source_file ic801404p_si_001_1.cif
_cod_data_source_block 1
_cod_depositor_comments
;
The following automatic conversions were performed:
'_symmetry_cell_setting' value 'Monoclinic' changed to 'monoclinic'
according to '/home/saulius/struct/CIF-dictionaries/cif_core.dic'
dictionary named 'cif_core.dic' version 2.4.1 from 2010-06-29.

Automatic conversion script
Id: cif_fix_enum 1527 2010-12-29 10:47:43Z saulius 
;
_cod_original_formula_sum 'C38 H35.40 Mn2 N6 O10.40'
_cod_database_code 4306575

loop_
_symmetry_equiv_pos_as_xyz
'x, y, z'
'-x, y+1/2, -z'

loop_
_atom_site_label
_atom_site_type_symbol
_atom_site_fract_x
_atom_site_fract_y
_atom_site_fract_z
_atom_site_U_iso_or_equiv
_atom_site_adp_type
_atom_site_occupancy
_atom_site_symmetry_multiplicity
_atom_site_calc_flag
_atom_site_refinement_flags
_atom_site_disorder_assembly
_atom_site_disorder_group
Mn1 Mn 0.95484(7) 0.91066(2) 0.11655(5) 0.02282(16) Uani 1 1 d . . .
Mn2 Mn 1.45850(7) 1.06911(2) 0.11836(5) 0.02288(16) Uani 1 1 d . . .
O1 O 1.2176(3) 1.0480(2) 0.0915(3) 0.0369(9) Uani 1 1 d . . .
O1W O 1.7036(3) 1.0917(2) 0.1604(3) 0.0338(8) Uani 1 1 d . . .
H1WA H 1.7195 1.1385 0.1644 0.051 Uiso 1 1 d R . .
H1WB H 1.7867 1.0765 0.1412 0.051 Uiso 1 1 d R . .
O2 O 0.9770(4) 1.0320(2) 0.1110(3) 0.0305(9) Uani 1 1 d . . .
O2W O 1.1988(3) 0.8883(2) 0.1568(2) 0.0317(8) Uani 1 1 d . . .
H2WA H 1.2129 0.8416 0.1523 0.048 Uiso 1 1 d R . .
H2WB H 1.2771 0.9093 0.1381 0.048 Uiso 1 1 d R . .
O3 O 0.8330(5) 1.2439(2) -0.1367(4) 0.0604(12) Uani 1 1 d . . .
O4 O 1.0691(5) 1.2911(3) -0.1127(3) 0.0386(10) Uani 1 1 d . . .
O5 O 1.1408(7) 1.2044(3) 0.1309(5) 0.0401(19) Uiso 0.397(8) 1 d P . .
H5A H 1.2313 1.1991 0.1256 0.060 Uiso 0.39 1 calc PR . .
O6 O 0.4734(4) 0.9481(2) 0.1112(3) 0.0322(9) Uani 1 1 d . . .
O7 O 0.7127(3) 0.9341(2) 0.0832(3) 0.0324(8) Uani 1 1 d . . .
O8 O 0.3305(5) 0.7370(3) -0.1540(4) 0.0656(12) Uani 1 1 d . . .
O9 O 0.5622(4) 0.6902(3) -0.1126(3) 0.0411(10) Uani 1 1 d . . .
C1 C 1.0843(5) 1.0718(3) 0.0900(3) 0.0251(9) Uani 1 1 d . . .
C2 C 1.0496(5) 1.1528(3) 0.0557(4) 0.0325(11) Uani 1 1 d . . .
H2A H 0.9435 1.1615 0.0668 0.039 Uiso 1 1 d R . .
C3 C 1.0444(7) 1.1632(3) -0.0710(4) 0.0389(11) Uani 1 1 d . . .
H3A H 0.9838 1.1237 -0.1131 0.047 Uiso 1 1 calc R . .
H3B H 1.1474 1.1601 -0.0882 0.047 Uiso 1 1 calc R . .
C4 C 0.9752(6) 1.2377(3) -0.1106(4) 0.0294(10) Uani 1 1 d . . .
C5 C 0.5832(5) 0.9083(3) 0.0850(3) 0.0247(9) Uani 1 1 d . . .
C6 C 0.5497(5) 0.8278(3) 0.0543(4) 0.0333(12) Uani 1 1 d . . .
H6A H 0.4573 0.8121 0.0814 0.040 Uiso 1 1 calc R . .
H6B H 0.6340 0.7967 0.0909 0.040 Uiso 1 1 calc R . .
C8 C 0.4687(6) 0.7422(3) -0.1214(4) 0.0383(13) Uani 1 1 d . . .
C9 C 0.5282(8) 0.8200(3) -0.0812(4) 0.0478(14) Uani 1 1 d . . .
H9A H 0.4561 0.8574 -0.1172 0.057 Uiso 1 1 calc R . .
H9B H 0.6255 0.8288 -0.1062 0.057 Uiso 1 1 calc R . .
C11 C 0.8653(6) 0.9572(3) -0.1502(4) 0.0385(13) Uani 1 1 d . . .
H11A H 0.8008 0.9888 -0.1180 0.046 Uiso 1 1 calc R . .
C12 C 0.8620(6) 0.9610(4) -0.2677(3) 0.0397(12) Uani 1 1 d . . .
H12A H 0.8007 0.9963 -0.3118 0.048 Uiso 1 1 calc R . .
C13 C 0.9509(5) 0.9118(4) -0.3216(3) 0.0315(10) Uani 1 1 d . . .
C14 C 1.0455(6) 0.8619(3) -0.2475(3) 0.0383(12) Uani 1 1 d . . .
H14A H 1.1072 0.8277 -0.2773 0.046 Uiso 1 1 calc R . .
C15 C 1.0441(6) 0.8654(4) -0.1306(4) 0.0376(14) Uani 1 1 d . . .
H15A H 1.1099 0.8338 -0.0824 0.045 Uiso 1 1 calc R . .
C16 C 0.8334(6) 0.9469(3) -0.6417(4) 0.0464(12) Uani 1 1 d . . .
H16A H 0.7550 0.9711 -0.6909 0.056 Uiso 1 1 calc R . .
C17 C 0.8323(6) 0.9470(4) -0.5246(4) 0.0489(13) Uani 1 1 d . . .
H17A H 0.7523 0.9704 -0.4967 0.059 Uiso 1 1 calc R . .
C18 C 0.9477(5) 0.9130(4) -0.4470(4) 0.0323(11) Uani 1 1 d . . .
C19 C 1.0588(6) 0.8741(4) -0.4968(4) 0.0474(16) Uani 1 1 d . . .
H19A H 1.1339 0.8456 -0.4512 0.057 Uiso 1 1 calc R . .
C20 C 1.0525(6) 0.8797(4) -0.6152(4) 0.0482(15) Uani 1 1 d . . .
H20A H 1.1323 0.8580 -0.6456 0.058 Uiso 1 1 calc R . .
C21 C 1.5487(6) 1.1149(4) -0.1243(4) 0.0381(15) Uani 1 1 d . . .
H21A H 1.6133 1.1475 -0.0773 0.046 Uiso 1 1 calc R . .
C22 C 1.5520(5) 1.1132(3) -0.2429(4) 0.0381(12) Uani 1 1 d . . .
H22A H 1.6222 1.1431 -0.2721 0.046 Uiso 1 1 calc R . .
C23 C 1.4555(5) 1.0692(4) -0.3174(3) 0.0304(10) Uani 1 1 d . . .
C24 C 1.3561(6) 1.0248(4) -0.2680(4) 0.0433(14) Uani 1 1 d . . .
H24A H 1.2865 0.9940 -0.3143 0.052 Uiso 1 1 calc R . .
C25 C 1.3612(7) 1.0269(4) -0.1494(4) 0.0464(15) Uani 1 1 d . . .
H25A H 1.2953 0.9958 -0.1177 0.056 Uiso 1 1 calc R . .
C26 C 1.5515(6) 1.1102(4) -0.6126(4) 0.0465(15) Uani 1 1 d . . .
H26A H 1.6175 1.1420 -0.6428 0.056 Uiso 1 1 calc R . .
C27 C 1.5556(6) 1.1082(4) -0.4950(4) 0.0531(18) Uani 1 1 d . . .
H27A H 1.6309 1.1354 -0.4473 0.064 Uiso 1 1 calc R . .
C28 C 1.4556(5) 1.0688(4) -0.4462(3) 0.0321(11) Uani 1 1 d . . .
C29 C 1.3575(8) 1.0247(4) -0.5205(4) 0.076(2) Uani 1 1 d . . .
H29A H 1.2890 0.9934 -0.4920 0.091 Uiso 1 1 calc R . .
C30 C 1.3609(8) 1.0270(4) -0.6383(4) 0.072(2) Uani 1 1 d . . .
H30A H 1.2909 0.9975 -0.6869 0.086 Uiso 1 1 calc R . .
N5 N 1.0790(5) 0.6238(3) 0.4844(4) 0.104(2) Uani 1 1 d G . .
C41 C 1.0266(5) 0.6347(3) 0.5884(3) 0.111(3) Uani 1 1 d G . .
H41A H 1.0754 0.6112 0.6557 0.134 Uiso 1 1 calc R . .
C42 C 0.9012(5) 0.6807(3) 0.5920(3) 0.078(2) Uani 1 1 d G . .
H42A H 0.8662 0.6879 0.6616 0.094 Uiso 1 1 calc R . .
C43 C 0.8283(4) 0.7158(3) 0.4915(3) 0.0554(14) Uani 1 1 d G . .
C44 C 0.8807(5) 0.7049(3) 0.3875(3) 0.088(2) Uani 1 1 d G . .
H44A H 0.8319 0.7284 0.3202 0.106 Uiso 1 1 calc R . .
C45 C 1.0060(6) 0.6589(4) 0.3839(3) 0.136(4) Uani 1 1 d G . .
H45A H 1.0411 0.6516 0.3143 0.163 Uiso 1 1 calc R . .
N6 N 0.4239(5) 0.8453(3) 0.4988(5) 0.126(3) Uani 1 1 d G . .
C46 C 0.4686(5) 0.8277(3) 0.3939(4) 0.141(4) Uani 1 1 d G . .
H46A H 0.4101 0.8436 0.3245 0.169 Uiso 1 1 calc R . .
C47 C 0.6008(5) 0.7861(3) 0.3930(3) 0.093(2) Uani 1 1 d G . .
H47A H 0.6308 0.7743 0.3228 0.112 Uiso 1 1 calc R . .
C48 C 0.6883(4) 0.7623(3) 0.4969(3) 0.0478(12) Uani 1 1 d G . .
C49 C 0.6435(5) 0.7800(3) 0.6017(3) 0.0735(18) Uani 1 1 d G . .
H49A H 0.7020 0.7640 0.6712 0.088 Uiso 1 1 calc R . .
C50 C 0.5113(6) 0.8215(3) 0.6026(4) 0.091(2) Uani 1 1 d G . .
H50A H 0.4814 0.8333 0.6728 0.109 Uiso 1 1 calc R . .
N1 N 0.9540(4) 0.9116(3) -0.0802(3) 0.0321(9) Uani 1 1 d . . .
N2 N 0.9459(4) 0.9124(3) -0.6882(3) 0.0340(9) Uani 1 1 d . . .
N3 N 1.4565(4) 1.0714(3) -0.0768(3) 0.0324(9) Uani 1 1 d . . .
N4 N 1.4538(4) 1.0670(3) -0.6857(3) 0.0346(10) Uani 1 1 d . . .

loop_
_atom_site_aniso_label
_atom_site_aniso_U_11
_atom_site_aniso_U_22
_atom_site_aniso_U_33
_atom_site_aniso_U_23
_atom_site_aniso_U_13
_atom_site_aniso_U_12
Mn1 0.0246(3) 0.0237(4) 0.0213(3) -0.0001(3) 0.0070(2) 0.0000(3)
Mn2 0.0257(3) 0.0227(4) 0.0211(3) 0.0006(3) 0.0066(2) -0.0017(3)
O1 0.0239(15) 0.032(2) 0.0567(19) 0.0118(16) 0.0126(13) 0.0037(15)
O1W 0.0265(15) 0.029(2) 0.0483(19) -0.0035(16) 0.0123(14) 0.0006(15)
O2 0.0278(17) 0.020(2) 0.047(2) 0.0052(15) 0.0156(15) 0.0017(15)
O2W 0.0270(15) 0.028(2) 0.0417(17) 0.0012(15) 0.0088(13) -0.0029(15)
O3 0.042(2) 0.027(2) 0.111(3) 0.016(2) 0.009(2) -0.0093(18)
O4 0.0405(18) 0.028(2) 0.049(2) -0.0037(16) 0.0120(15) -0.0016(18)
O6 0.0240(16) 0.026(2) 0.049(2) -0.0010(16) 0.0131(15) 0.0031(15)
O7 0.0236(15) 0.030(2) 0.0451(17) -0.0029(14) 0.0092(12) -0.0005(14)
O8 0.039(2) 0.038(3) 0.113(3) -0.005(2) -0.004(2) -0.0016(19)
O9 0.0313(17) 0.024(2) 0.064(3) -0.0114(16) -0.0020(16) -0.0028(17)
C1 0.0238(19) 0.028(3) 0.0245(19) 0.002(2) 0.0072(15) 0.003(2)
C2 0.035(3) 0.019(3) 0.043(3) 0.007(2) 0.003(2) 0.000(2)
C3 0.054(3) 0.020(2) 0.044(2) 0.002(2) 0.012(2) 0.001(2)
C4 0.038(2) 0.024(3) 0.0266(19) 0.0025(17) 0.0073(16) 0.003(2)
C5 0.0253(19) 0.023(2) 0.0260(19) -0.002(2) 0.0052(15) 0.004(2)
C6 0.035(3) 0.029(3) 0.040(2) 0.004(2) 0.018(2) -0.001(2)
C8 0.051(3) 0.029(3) 0.034(2) -0.006(2) 0.006(2) 0.002(2)
C9 0.079(4) 0.028(3) 0.037(2) -0.008(2) 0.012(2) -0.014(3)
C11 0.042(3) 0.040(3) 0.034(2) -0.001(2) 0.008(2) 0.016(3)
C12 0.051(3) 0.045(3) 0.025(2) 0.007(2) 0.0108(19) 0.015(2)
C13 0.035(2) 0.034(3) 0.0258(19) 0.003(2) 0.0063(17) -0.005(3)
C14 0.060(3) 0.038(3) 0.0190(17) 0.0006(19) 0.0117(18) 0.015(3)
C15 0.042(3) 0.043(4) 0.028(2) 0.006(2) 0.009(2) 0.007(3)
C16 0.055(2) 0.050(3) 0.034(2) 0.003(2) 0.0082(18) 0.023(2)
C17 0.059(3) 0.056(3) 0.033(2) -0.001(2) 0.0145(19) 0.022(2)
C18 0.039(2) 0.030(3) 0.032(2) -0.008(2) 0.0158(18) -0.003(2)
C19 0.049(3) 0.074(5) 0.021(2) 0.010(3) 0.008(2) 0.021(3)
C20 0.048(3) 0.074(4) 0.025(2) 0.004(2) 0.014(2) 0.014(3)
C21 0.054(3) 0.043(4) 0.019(2) -0.004(2) 0.009(2) -0.020(3)
C22 0.042(2) 0.041(3) 0.034(2) 0.001(2) 0.0126(18) -0.011(2)
C23 0.039(2) 0.035(3) 0.0198(17) 0.003(2) 0.0104(16) 0.000(3)
C24 0.048(3) 0.055(4) 0.027(2) -0.003(2) 0.006(2) -0.020(3)
C25 0.057(3) 0.062(4) 0.024(2) -0.004(2) 0.018(2) -0.018(3)
C26 0.047(3) 0.065(4) 0.031(2) -0.006(2) 0.016(2) -0.024(3)
C27 0.043(3) 0.088(5) 0.031(2) -0.009(3) 0.013(2) -0.024(3)
C28 0.045(2) 0.036(3) 0.0149(16) -0.006(2) 0.0038(16) 0.003(3)
C29 0.117(5) 0.090(5) 0.023(2) -0.013(2) 0.021(2) -0.074(4)
C30 0.114(5) 0.084(5) 0.0193(19) -0.011(2) 0.016(2) -0.062(4)
N5 0.087(4) 0.141(6) 0.081(3) 0.043(4) 0.006(3) 0.043(4)
C41 0.074(4) 0.195(9) 0.060(3) 0.029(4) -0.001(3) 0.048(5)
C42 0.084(4) 0.104(5) 0.044(3) 0.023(3) 0.001(3) 0.038(4)
C43 0.054(3) 0.052(4) 0.055(3) 0.012(3) -0.005(2) -0.013(3)
C44 0.070(3) 0.130(7) 0.062(4) 0.016(4) 0.005(3) 0.024(4)
C45 0.113(7) 0.176(11) 0.122(7) 0.030(7) 0.028(6) 0.043(7)
N6 0.086(5) 0.161(8) 0.132(6) 0.012(6) 0.021(4) 0.040(5)
C46 0.120(7) 0.156(9) 0.149(8) 0.076(7) 0.029(6) 0.069(7)
C47 0.073(4) 0.118(6) 0.087(5) 0.036(4) 0.009(4) 0.010(4)
C48 0.043(2) 0.046(3) 0.051(3) 0.012(2) 0.0004(19) -0.015(2)
C49 0.101(4) 0.077(4) 0.043(3) 0.018(3) 0.014(3) 0.012(4)
C50 0.099(5) 0.119(6) 0.060(4) 0.016(4) 0.027(4) 0.041(5)
N1 0.040(2) 0.039(3) 0.0186(15) -0.002(2) 0.0115(14) 0.005(2)
N2 0.044(2) 0.036(3) 0.0234(16) 0.002(2) 0.0100(15) -0.002(2)
N3 0.036(2) 0.031(2) 0.0287(17) -0.003(2) 0.0042(15) -0.003(2)
N4 0.048(2) 0.034(3) 0.0238(16) -0.001(2) 0.0115(16) -0.002(2)

loop_
_atom_type_symbol
_atom_type_description
_atom_type_scat_dispersion_real
_atom_type_scat_dispersion_imag
_atom_type_scat_source
C C 0.0033 0.0016 'International Tables Vol C Tables 4.2.6.8 and 6.1.1.4'
H H 0.0000 0.0000 'International Tables Vol C Tables 4.2.6.8 and 6.1.1.4'
N N 0.0061 0.0033 'International Tables Vol C Tables 4.2.6.8 and 6.1.1.4'
O O 0.0106 0.0060 'International Tables Vol C Tables 4.2.6.8 and 6.1.1.4'
Mn Mn 0.3368 0.7283 'International Tables Vol C Tables 4.2.6.8 and 6.1.1.4'

loop_
_geom_angle_atom_site_label_1
_geom_angle_atom_site_label_2
_geom_angle_atom_site_label_3
_geom_angle
_geom_angle_site_symmetry_1
_geom_angle_site_symmetry_3
_geom_angle_publ_flag
O7 Mn1 O4 95.70(15) . 2_745 ?
O7 Mn1 O2W 177.87(11) . . ?
O4 Mn1 O2W 84.89(15) 2_745 . ?
O7 Mn1 O2 83.78(14) . . ?
O4 Mn1 O2 177.13(12) 2_745 . ?
O2W Mn1 O2 95.73(13) . . ?
O7 Mn1 N2 88.37(13) . 1_556 ?
O4 Mn1 N2 90.81(18) 2_745 1_556 ?
O2W Mn1 N2 89.57(12) . 1_556 ?
O2 Mn1 N2 91.99(17) . 1_556 ?
O7 Mn1 N1 89.30(12) . . ?
O4 Mn1 N1 90.17(17) 2_745 . ?
O2W Mn1 N1 92.74(12) . . ?
O2 Mn1 N1 87.01(16) . . ?
N2 Mn1 N1 177.56(17) 1_556 . ?
O1 Mn2 O6 83.28(14) . 1_655 ?
O1 Mn2 O1W 175.45(12) . . ?
O6 Mn2 O1W 97.45(14) 1_655 . ?
O1 Mn2 O9 95.50(15) . 2_755 ?
O6 Mn2 O9 176.02(12) 1_655 2_755 ?
O1W Mn2 O9 84.06(14) . 2_755 ?
O1 Mn2 N3 91.29(13) . . ?
O6 Mn2 N3 88.26(16) 1_655 . ?
O1W Mn2 N3 93.22(13) . . ?
O9 Mn2 N3 87.98(17) 2_755 . ?
O1 Mn2 N4 87.30(13) . 1_556 ?
O6 Mn2 N4 91.94(17) 1_655 1_556 ?
O1W Mn2 N4 88.18(12) . 1_556 ?
O9 Mn2 N4 91.78(18) 2_755 1_556 ?
N3 Mn2 N4 178.54(14) . 1_556 ?
C1 O1 Mn2 148.9(4) . . ?
Mn2 O1W H1WA 110.1 . . ?
Mn2 O1W H1WB 139.0 . . ?
H1WA O1W H1WB 100.8 . . ?
C1 O2 Mn1 130.6(3) . . ?
Mn1 O2W H2WA 108.7 . . ?
Mn1 O2W H2WB 133.5 . . ?
H2WA O2W H2WB 106.6 . . ?
C4 O4 Mn1 133.5(4) . 2_755 ?
C2 O5 H5A 109.5 . . ?
C5 O6 Mn2 128.1(3) . 1_455 ?
C5 O7 Mn1 144.9(4) . . ?
C8 O9 Mn2 134.1(4) . 2_745 ?
O2 C1 O1 123.4(5) . . ?
O2 C1 C2 118.2(4) . . ?
O1 C1 C2 118.3(5) . . ?
O5 C2 C3 116.7(4) . . ?
O5 C2 C1 113.0(4) . . ?
C3 C2 C1 110.6(4) . . ?
O5 C2 H2A 105.4 . . ?
C3 C2 H2A 104.3 . . ?
C1 C2 H2A 105.7 . . ?
C2 C3 C4 111.0(4) . . ?
C2 C3 H3A 109.5 . . ?
C4 C3 H3A 109.4 . . ?
C2 C3 H3B 109.4 . . ?
C4 C3 H3B 109.4 . . ?
H3A C3 H3B 108.0 . . ?
O3 C4 O4 124.2(5) . . ?
O3 C4 C3 119.5(5) . . ?
O4 C4 C3 116.3(4) . . ?
O7 C5 O6 122.4(5) . . ?
O7 C5 C6 119.9(4) . . ?
O6 C5 C6 117.7(4) . . ?
C5 C6 C9 108.1(4) . . ?
C5 C6 H6A 110.1 . . ?
C9 C6 H6A 110.1 . . ?
C5 C6 H6B 110.1 . . ?
C9 C6 H6B 110.1 . . ?
H6A C6 H6B 108.4 . . ?
O8 C8 O9 125.9(6) . . ?
O8 C8 C9 115.9(5) . . ?
O9 C8 C9 118.1(5) . . ?
C8 C9 C6 111.4(4) . . ?
C8 C9 H9A 109.3 . . ?
C6 C9 H9A 109.3 . . ?
C8 C9 H9B 109.3 . . ?
C6 C9 H9B 109.3 . . ?
H9A C9 H9B 108.0 . . ?
N1 C11 C12 124.1(5) . . ?
N1 C11 H11A 117.9 . . ?
C12 C11 H11A 117.9 . . ?
C11 C12 C13 120.3(5) . . ?
C11 C12 H12A 119.9 . . ?
C13 C12 H12A 119.9 . . ?
C12 C13 C14 116.2(4) . . ?
C12 C13 C18 121.8(5) . . ?
C14 C13 C18 122.0(4) . . ?
C15 C14 C13 118.3(5) . . ?
C15 C14 H14A 120.8 . . ?
C13 C14 H14A 120.8 . . ?
N1 C15 C14 124.8(5) . . ?
N1 C15 H15A 117.6 . . ?
C14 C15 H15A 117.6 . . ?
N2 C16 C17 122.1(5) . . ?
N2 C16 H16A 118.9 . . ?
C17 C16 H16A 118.9 . . ?
C16 C17 C18 121.4(5) . . ?
C16 C17 H17A 119.3 . . ?
C18 C17 H17A 119.3 . . ?
C17 C18 C19 115.8(4) . . ?
C17 C18 C13 123.2(4) . . ?
C19 C18 C13 120.9(4) . . ?
C20 C19 C18 118.0(5) . . ?
C20 C19 H19A 121.0 . . ?
C18 C19 H19A 121.0 . . ?
N2 C20 C19 126.2(5) . . ?
N2 C20 H20A 116.9 . . ?
C19 C20 H20A 116.9 . . ?
N3 C21 C22 121.9(5) . . ?
N3 C21 H21A 119.0 . . ?
C22 C21 H21A 119.0 . . ?
C23 C22 C21 122.0(5) . . ?
C23 C22 H22A 119.0 . . ?
C21 C22 H22A 119.0 . . ?
C22 C23 C24 116.1(4) . . ?
C22 C23 C28 122.2(4) . . ?
C24 C23 C28 121.8(4) . . ?
C25 C24 C23 119.5(5) . . ?
C25 C24 H24A 120.3 . . ?
C23 C24 H24A 120.3 . . ?
N3 C25 C24 123.7(5) . . ?
N3 C25 H25A 118.1 . . ?
C24 C25 H25A 118.1 . . ?
N4 C26 C27 121.6(5) . . ?
N4 C26 H26A 119.2 . . ?
C27 C26 H26A 119.2 . . ?
C28 C27 C26 122.6(5) . . ?
C28 C27 H27A 118.7 . . ?
C26 C27 H27A 118.7 . . ?
C27 C28 C29 115.4(4) . . ?
C27 C28 C23 122.8(4) . . ?
C29 C28 C23 121.7(5) . . ?
C28 C29 C30 119.5(5) . . ?
C28 C29 H29A 120.2 . . ?
C30 C29 H29A 120.2 . . ?
N4 C30 C29 124.8(5) . . ?
N4 C30 H30A 117.6 . . ?
C29 C30 H30A 117.6 . . ?
C41 N5 C45 120.0 . . ?
C42 C41 N5 120.0 . . ?
C42 C41 H41A 120.0 . . ?
N5 C41 H41A 120.0 . . ?
C41 C42 C43 120.0 . . ?
C41 C42 H42A 120.0 . . ?
C43 C42 H42A 120.0 . . ?
C44 C43 C42 120.0 . . ?
C44 C43 C48 121.2(2) . . ?
C42 C43 C48 118.7(2) . . ?
C43 C44 C45 120.0 . . ?
C43 C44 H44A 120.0 . . ?
C45 C44 H44A 120.0 . . ?
C44 C45 N5 120.0 . . ?
C44 C45 H45A 120.0 . . ?
N5 C45 H45A 120.0 . . ?
C46 N6 C50 120.0 . . ?
N6 C46 C47 120.0 . . ?
N6 C46 H46A 120.0 . . ?
C47 C46 H46A 120.0 . . ?
C48 C47 C46 120.0 . . ?
C48 C47 H47A 120.0 . . ?
C46 C47 H47A 120.0 . . ?
C49 C48 C47 120.0 . . ?
C49 C48 C43 121.8(2) . . ?
C47 C48 C43 118.2(2) . . ?
C50 C49 C48 120.0 . . ?
C50 C49 H49A 120.0 . . ?
C48 C49 H49A 120.0 . . ?
C49 C50 N6 120.0 . . ?
C49 C50 H50A 120.0 . . ?
N6 C50 H50A 120.0 . . ?
C11 N1 C15 116.2(4) . . ?
C11 N1 Mn1 121.6(3) . . ?
C15 N1 Mn1 122.1(4) . . ?
C20 N2 C16 116.1(4) . . ?
C20 N2 Mn1 120.0(3) . 1_554 ?
C16 N2 Mn1 123.8(3) . 1_554 ?
C21 N3 C25 116.7(4) . . ?
C21 N3 Mn2 122.3(3) . . ?
C25 N3 Mn2 120.9(3) . . ?
C30 N4 C26 115.8(4) . . ?
C30 N4 Mn2 124.2(4) . 1_554 ?
C26 N4 Mn2 120.1(3) . 1_554 ?

loop_
_geom_bond_atom_site_label_1
_geom_bond_atom_site_label_2
_geom_bond_distance
_geom_bond_site_symmetry_2
_geom_bond_publ_flag
Mn1 O7 2.153(3) . ?
Mn1 O4 2.156(5) 2_745 ?
Mn1 O2W 2.168(3) . ?
Mn1 O2 2.188(4) . ?
Mn1 N2 2.300(3) 1_556 ?
Mn1 N1 2.301(3) . ?
Mn2 O1 2.136(3) . ?
Mn2 O6 2.179(4) 1_655 ?
Mn2 O1W 2.179(3) . ?
Mn2 O9 2.181(5) 2_755 ?
Mn2 N3 2.281(4) . ?
Mn2 N4 2.301(3) 1_556 ?
O1 C1 1.253(5) . ?
O1W H1WA 0.8513 . ?
O1W H1WB 0.8512 . ?
O2 C1 1.248(6) . ?
O2W H2WA 0.8510 . ?
O2W H2WB 0.8512 . ?
O3 C4 1.249(6) . ?
O4 C4 1.273(7) . ?
O4 Mn1 2.156(5) 2_755 ?
O5 C2 1.428(7) . ?
O5 H5A 0.8200 . ?
O6 C5 1.286(6) . ?
O6 Mn2 2.179(4) 1_455 ?
O7 C5 1.241(5) . ?
O8 C8 1.221(7) . ?
O9 C8 1.240(7) . ?
O9 Mn2 2.181(5) 2_745 ?
C1 C2 1.526(7) . ?
C2 C3 1.487(6) . ?
C2 H2A 0.9837 . ?
C3 C4 1.510(7) . ?
C3 H3A 0.9700 . ?
C3 H3B 0.9700 . ?
C5 C6 1.506(8) . ?
C6 C9 1.570(6) . ?
C6 H6A 0.9700 . ?
C6 H6B 0.9700 . ?
C8 C9 1.537(8) . ?
C9 H9A 0.9700 . ?
C9 H9B 0.9700 . ?
C11 N1 1.317(7) . ?
C11 C12 1.371(6) . ?
C11 H11A 0.9300 . ?
C12 C13 1.403(7) . ?
C12 H12A 0.9300 . ?
C13 C14 1.416(7) . ?
C13 C18 1.462(6) . ?
C14 C15 1.372(6) . ?
C14 H14A 0.9300 . ?
C15 N1 1.355(7) . ?
C15 H15A 0.9300 . ?
C16 N2 1.364(6) . ?
C16 C17 1.372(6) . ?
C16 H16A 0.9300 . ?
C17 C18 1.385(8) . ?
C17 H17A 0.9300 . ?
C18 C19 1.414(7) . ?
C19 C20 1.381(6) . ?
C19 H19A 0.9300 . ?
C20 N2 1.299(6) . ?
C20 H20A 0.9300 . ?
C21 N3 1.321(7) . ?
C21 C22 1.393(6) . ?
C21 H21A 0.9300 . ?
C22 C23 1.363(7) . ?
C22 H22A 0.9300 . ?
C23 C24 1.386(7) . ?
C23 C28 1.507(5) . ?
C24 C25 1.381(6) . ?
C24 H24A 0.9300 . ?
C25 N3 1.350(7) . ?
C25 H25A 0.9300 . ?
C26 N4 1.349(7) . ?
C26 C27 1.370(6) . ?
C26 H26A 0.9300 . ?
C27 C28 1.337(7) . ?
C27 H27A 0.9300 . ?
C28 C29 1.370(7) . ?
C29 C30 1.385(6) . ?
C29 H29A 0.9300 . ?
C30 N4 1.289(7) . ?
C30 H30A 0.9300 . ?
N5 C41 1.3900 . ?
N5 C45 1.3900 . ?
C41 C42 1.3900 . ?
C41 H41A 0.9300 . ?
C42 C43 1.3900 . ?
C42 H42A 0.9300 . ?
C43 C44 1.3900 . ?
C43 C48 1.506(3) . ?
C44 C45 1.3900 . ?
C44 H44A 0.9300 . ?
C45 H45A 0.9300 . ?
N6 C46 1.3900 . ?
N6 C50 1.3900 . ?
C46 C47 1.3900 . ?
C46 H46A 0.9300 . ?
C47 C48 1.3900 . ?
C47 H47A 0.9300 . ?
C48 C49 1.3900 . ?
C49 C50 1.3900 . ?
C49 H49A 0.9300 . ?
C50 H50A 0.9300 . ?
N2 Mn1 2.300(3) 1_554 ?
N4 Mn2 2.301(3) 1_554 ?

loop_
_geom_hbond_atom_site_label_D
_geom_hbond_atom_site_label_H
_geom_hbond_atom_site_label_A
_geom_hbond_distance_DH
_geom_hbond_distance_HA
_geom_hbond_distance_DA
_geom_hbond_angle_DHA
_geom_hbond_site_symmetry_A
O1W H1WA O8 0.85 1.82 2.625(6) 156.7 2_755
O1W H1WB O2 0.85 1.95 2.799(5) 172.9 1_655
O2W H2WA O3 0.85 1.80 2.613(5) 158.8 2_745
O2W H2WB O6 0.85 1.95 2.794(5) 171.9 1_655
O5 H5A O9 0.82 1.87 2.689(7) 178.2 2_755
